data_2106776
loop_
_publ_author_name
'Shvanskaya, Larisa'
'Yakubovich, Olga'
'Massa, Werner'
'Vasiliev, Alexander'

_publ_section_title
;
 Two-dimensional zeolite-like network in the new caesium copper aluminate
 Cs~2~CuAl~4~O~8~
;
_journal_coeditor_code RA5007
_journal_issue 5
_journal_name_full 'Acta Crystallographica Section B'
_journal_page_first
;
;
_journal_paper_doi 10.1107/S2052520615014699
_journal_volume 71
_journal_year 2015
_chemical_formula_moiety 'Cs2 Cu Al4 O8'
_chemical_formula_sum 'Al12 Cs6 Cu3 O24'
_chemical_formula_weight 565.29
_chemical_name_systematic 'dicesium copper tetraaluminate'
_space_group_crystal_system monoclinic
_space_group_IT_number 14
_space_group_name_Hall '-P 2ybc'
_space_group_name_H-M_alt 'P 1 21/c 1'
_symmetry_space_group_name_Hall '-P 2ybc'
_symmetry_space_group_name_H-M 'P 1 21/c 1'
_atom_sites_solution_primary direct
_atom_sites_solution_secondary difmap
_audit_creation_method SHELXL-2014/7
_cell_angle_alpha 90
_cell_angle_beta 101.643(9)
_cell_angle_gamma 90
_cell_formula_units_Z 6
_cell_length_a 8.4551(7)
_cell_length_b 10.0120(10)
_cell_length_c 17.073(2)
_cell_measurement_reflns_used 12641
_cell_measurement_temperature 293(2)
_cell_measurement_theta_max 34.8422?
_cell_measurement_theta_min 2.9511
_cell_volume 1415.5(3)
_computing_cell_refinement
;
CrysAlisPro, Agilent Technologies,
Version 1.171.35.21 (release 20-01-2012 CrysAlis171 .NET)
(compiled Jan 23 2012,18:06:46)
;
_computing_data_collection
;
CrysAlisPro, Agilent Technologies,
Version 1.171.35.21 (release 20-01-2012 CrysAlis171 .NET)
(compiled Jan 23 2012,18:06:46)
;
_computing_data_reduction
;
CrysAlisPro, Agilent Technologies,
Version 1.171.35.21 (release 20-01-2012 CrysAlis171 .NET)
(compiled Jan 23 2012,18:06:46)
;
_computing_molecular_graphics 'DIAMOND (Brandenburg, 1999)'
_computing_structure_refinement 'SHELXL-2014/7 (Sheldrick, 2014)'
_computing_structure_solution 'SIR92 program (Altomare et al., 1994)'
_diffrn_ambient_temperature 293(2)
_diffrn_detector_area_resol_mean 16.0630
_diffrn_measured_fraction_theta_full 0.998
_diffrn_measured_fraction_theta_max 0.999
_diffrn_measurement_device_type 'Xcalibur, Sapphire3'
_diffrn_measurement_method '\w scans'
_diffrn_radiation_type MoK\a
_diffrn_radiation_wavelength 0.71073
_diffrn_reflns_av_R_equivalents 0.0389
_diffrn_reflns_limit_h_max 11
_diffrn_reflns_limit_h_min -11
_diffrn_reflns_limit_k_max 14
_diffrn_reflns_limit_k_min -14
_diffrn_reflns_limit_l_max 24
_diffrn_reflns_limit_l_min -24
_diffrn_reflns_number 29656
_diffrn_reflns_theta_full 25.242
_diffrn_reflns_theta_max 29.995
_diffrn_reflns_theta_min 3.093
_exptl_absorpt_coefficient_mu 10.307
_exptl_absorpt_correction_T_max 0.557
_exptl_absorpt_correction_T_min 0.136
_exptl_absorpt_correction_type analytical
_exptl_absorpt_process_details
;
CrysAlisPro, Agilent Technologies,
Version 1.171.35.21 (release 20-01-2012 CrysAlis171 .NET)
(compiled Jan 23 2012,18:06:46)
Analytical numeric absorption correction using a multifaceted crystal
   model based on expressions derived by R.C. Clark & J.S. Reid.
(Clark, R. C. & Reid, J. S. (1995). Acta Cryst. A51, 887-897)
;
_exptl_crystal_colour grey-violet
_exptl_crystal_density_diffrn 3.979
_exptl_crystal_density_method 'not measured'
_exptl_crystal_description needle
_exptl_crystal_F_000 1530
_exptl_crystal_size_max 0.42
_exptl_crystal_size_mid 0.06
_exptl_crystal_size_min 0.06
_refine_diff_density_max 1.817
_refine_diff_density_min -1.269
_refine_ls_extinction_coef 0.00073(5)
_refine_ls_extinction_expression Fc^*^=kFc[1+0.001xFc^2^\l^3^/sin(2\q)]^-1/4^
_refine_ls_extinction_method 'SHELXL-2014/7 (Sheldrick 2014'
_refine_ls_goodness_of_fit_ref 1.231
_refine_ls_hydrogen_treatment undef
_refine_ls_matrix_type full
_refine_ls_number_parameters 206
_refine_ls_number_reflns 4117
_refine_ls_number_restraints 0
_refine_ls_restrained_S_all 1.231
_refine_ls_R_factor_all 0.0296
_refine_ls_R_factor_gt 0.0271
_refine_ls_shift/su_max 0.001
_refine_ls_shift/su_mean 0.000
_refine_ls_structure_factor_coef Fsqd
_refine_ls_weighting_details 'w=1/[\s^2^(Fo^2^)+(0.0100P)^2^+8.0000P] where P=(Fo^2^+2Fc^2^)/3'
_refine_ls_weighting_scheme calc
_refine_ls_wR_factor_gt 0.0571
_refine_ls_wR_factor_ref 0.0581
_reflns_number_gt 3868
_reflns_number_total 4117
_reflns_threshold_expression 'I > 2\s(I)'
_cod_data_source_file ra5007sup1.cif
_cod_data_source_block I
_cod_database_code 2106776
_shelx_space_group_comment
;
The symmetry employed for this shelxl refinement is uniquely defined
by the following loop, which should always be used as a source of
symmetry information in preference to the above space-group names.
They are only intended as comments.
;

loop_
_space_group_symop_operation_xyz
'x, y, z'
'-x, y+1/2, -z+1/2'
'-x, -y, -z'
'x, -y-1/2, z-1/2'

loop_
_atom_site_type_symbol
_atom_site_label
_atom_site_fract_x
_atom_site_fract_y
_atom_site_fract_z
_atom_site_U_iso_or_equiv
_atom_site_adp_type
_atom_site_calc_flag
_atom_site_occupancy
Cs Cs1 0.13526(3) 0.82663(3) 0.03191(2) 0.01861(7) Uani d 1
Cs Cs2 0.73507(4) 0.26728(3) 0.19686(2) 0.02079(7) Uani d 1
Cs Cs3 0.39253(4) 0.19230(3) 0.00601(2) 0.02702(8) Uani d 1
Cu Cu1 0.0000 0.5000 0.0000 0.00766(12) Uani d 1
Cu Cu2 0.33215(5) 0.50449(5) -0.00088(3) 0.00844(10) Uani d 1
Al Al1 0.22285(13) 0.44457(11) 0.16116(7) 0.0057(2) Uani d 1
Al Al2 -0.08763(13) 0.60687(11) 0.16896(7) 0.0058(2) Uani d 1
Al Al3 0.20768(13) 0.11231(11) 0.17121(7) 0.0061(2) Uani d 1
Al Al4 0.10221(13) 0.43993(11) 0.32131(7) 0.0065(2) Uani d 1
Al Al5 0.53831(13) 0.60020(11) 0.16929(7) 0.0056(2) Uani d 1
Al Al6 0.47507(13) 0.43095(11) 0.32054(7) 0.0062(2) Uani d 1
O O1 0.1962(3) 0.5413(3) 0.07437(15) 0.0079(5) Uani d 1
O O2 0.0764(3) 0.5007(3) 0.21834(16) 0.0080(5) Uani d 1
O O3 -0.2523(3) 0.5845(3) 0.22044(15) 0.0068(5) Uani d 1
O O4 0.4202(3) 0.4900(3) 0.21793(16) 0.0086(5) Uani d 1
O O5 0.4767(3) 0.7630(3) 0.17235(18) 0.0140(6) Uani d 1
O O6 0.3574(3) 0.0241(3) 0.13626(16) 0.0099(5) Uani d 1
O O7 0.3064(3) 0.4669(3) 0.36160(17) 0.0114(5) Uani d 1
O O8 -0.0400(3) 0.7754(3) 0.17359(18) 0.0124(5) Uani d 1
O O9 0.0177(3) 0.0446(3) 0.13484(16) 0.0102(5) Uani d 1
O O10 0.2130(4) 0.2771(3) 0.14297(18) 0.0130(6) Uani d 1
O O11 0.5291(3) 0.5335(3) 0.07406(17) 0.0145(6) Uani d 1
O O12 -0.1392(3) 0.5415(3) 0.07266(17) 0.0165(6) Uani d 1

loop_
_atom_site_aniso_label
_atom_site_aniso_U_11
_atom_site_aniso_U_22
_atom_site_aniso_U_33
_atom_site_aniso_U_12
_atom_site_aniso_U_13
_atom_site_aniso_U_23
Cs1 0.02520(14) 0.01311(12) 0.01824(13) 0.00078(10) 0.00608(10) -0.00078(10)
Cs2 0.02375(14) 0.01236(13) 0.02408(15) 0.00228(10) -0.00034(11) -0.00021(10)
Cs3 0.0501(2) 0.01759(14) 0.01654(14) -0.00660(13) 0.01433(13) -0.00057(11)
Cu1 0.0055(3) 0.0114(3) 0.0061(3) -0.0006(2) 0.0011(2) -0.0020(2)
Cu2 0.0059(2) 0.0127(2) 0.0068(2) -0.00047(16) 0.00146(16) -0.00192(17)
Al1 0.0060(5) 0.0055(5) 0.0059(5) -0.0002(4) 0.0018(4) -0.0001(4)
Al2 0.0051(5) 0.0069(5) 0.0055(5) 0.0006(4) 0.0014(4) -0.0002(4)
Al3 0.0054(5) 0.0064(5) 0.0066(5) -0.0002(4) 0.0015(4) 0.0006(4)
Al4 0.0061(5) 0.0065(5) 0.0075(5) 0.0006(4) 0.0026(4) 0.0011(4)
Al5 0.0054(5) 0.0061(5) 0.0056(5) 0.0000(4) 0.0017(4) -0.0008(4)
Al6 0.0048(5) 0.0064(5) 0.0071(5) -0.0007(4) 0.0005(4) 0.0008(4)
O1 0.0072(11) 0.0119(13) 0.0044(11) -0.0006(10) 0.0007(9) 0.0004(10)
O2 0.0076(12) 0.0102(12) 0.0070(12) 0.0017(10) 0.0031(9) 0.0011(10)
O3 0.0044(11) 0.0107(13) 0.0053(11) 0.0002(9) 0.0008(9) 0.0006(10)
O4 0.0064(11) 0.0115(13) 0.0072(12) -0.0010(10) -0.0005(9) 0.0023(10)
O5 0.0137(13) 0.0073(13) 0.0195(15) 0.0001(10) 0.0000(11) -0.0009(11)
O6 0.0105(12) 0.0110(13) 0.0083(12) 0.0039(10) 0.0019(10) 0.0016(10)
O7 0.0070(12) 0.0158(14) 0.0117(13) 0.0008(10) 0.0025(10) 0.0030(11)
O8 0.0167(14) 0.0064(12) 0.0164(14) 0.0010(10) 0.0090(11) 0.0007(10)
O9 0.0088(12) 0.0134(13) 0.0082(12) -0.0035(10) 0.0012(10) 0.0009(10)
O10 0.0179(14) 0.0069(13) 0.0145(13) -0.0001(11) 0.0040(11) 0.0014(11)
O11 0.0068(12) 0.0294(17) 0.0078(12) -0.0032(11) 0.0029(10) -0.0076(12)
O12 0.0068(12) 0.0350(18) 0.0080(13) -0.0027(12) 0.0017(10) -0.0094(13)

loop_
_atom_type_symbol
_atom_type_description
_atom_type_scat_dispersion_real
_atom_type_scat_dispersion_imag
_atom_type_scat_source
O O 0.0106 0.0060 'International Tables Vol C Tables 4.2.6.8 and 6.1.1.4'
Al Al 0.0645 0.0514 'International Tables Vol C Tables 4.2.6.8 and 6.1.1.4'
Cu Cu 0.3201 1.2651 'International Tables Vol C Tables 4.2.6.8 and 6.1.1.4'
Cs Cs -0.3680 2.1192 'International Tables Vol C Tables 4.2.6.8 and 6.1.1.4'

loop_
_geom_angle_atom_site_label_1
_geom_angle_atom_site_label_2
_geom_angle_atom_site_label_3
_geom_angle_site_symmetry_1
_geom_angle_site_symmetry_3
_geom_angle
O1 Cs1 O6 . 1_565 115.23(7)
O1 Cs1 O9 . 1_565 126.95(7)
O6 Cs1 O9 1_565 1_565 55.91(7)
O1 Cs1 O8 . . 74.85(7)
O6 Cs1 O8 1_565 . 89.22(7)
O9 Cs1 O8 1_565 . 54.42(7)
O1 Cs1 O9 . 3_565 129.30(7)
O6 Cs1 O9 1_565 3_565 110.80(7)
O9 Cs1 O9 1_565 3_565 95.98(7)
O8 Cs1 O9 . 3_565 126.43(7)
O1 Cs1 O5 . . 64.47(7)
O6 Cs1 O5 1_565 . 51.42(7)
O9 Cs1 O5 1_565 . 93.19(7)
O8 Cs1 O5 . . 83.78(8)
O9 Cs1 O5 3_565 . 147.47(7)
O1 Cs1 Cu1 . . 33.55(5)
O6 Cs1 Cu1 1_565 . 148.09(5)
O9 Cs1 Cu1 1_565 . 128.40(5)
O8 Cs1 Cu1 . . 76.94(5)
O9 Cs1 Cu1 3_565 . 100.45(5)
O5 Cs1 Cu1 . . 98.01(5)
O1 Cs1 Al3 . 1_565 126.20(5)
O6 Cs1 Al3 1_565 1_565 27.97(5)
O9 Cs1 Al3 1_565 1_565 27.95(5)
O8 Cs1 Al3 . 1_565 70.80(6)
O9 Cs1 Al3 3_565 1_565 104.43(6)
O5 Cs1 Al3 . 1_565 71.68(5)
Cu1 Cs1 Al3 . 1_565 146.905(19)
O1 Cs1 Al4 . 2 102.79(5)
O6 Cs1 Al4 1_565 2 76.05(5)
O9 Cs1 Al4 1_565 2 27.78(5)
O8 Cs1 Al4 . 2 27.97(6)
O9 Cs1 Al4 3_565 2 107.87(5)
O5 Cs1 Al4 . 2 94.53(6)
Cu1 Cs1 Al4 . 2 100.891(19)
Al3 Cs1 Al4 1_565 2 50.71(2)
O1 Cs1 Cu2 . . 30.88(5)
O6 Cs1 Cu2 1_565 . 114.14(5)
O9 Cs1 Cu2 1_565 . 154.47(5)
O8 Cs1 Cu2 . . 105.70(5)
O9 Cs1 Cu2 3_565 . 109.43(5)
O5 Cs1 Cu2 . . 66.70(5)
Cu1 Cs1 Cu2 . . 45.847(9)
Al3 Cs1 Cu2 1_565 . 138.34(2)
Al4 Cs1 Cu2 2 . 133.56(2)
O1 Cs1 Al6 . 2_655 91.02(5)
O6 Cs1 Al6 1_565 2_655 25.67(5)
O9 Cs1 Al6 1_565 2_655 76.60(5)
O8 Cs1 Al6 . 2_655 90.85(6)
O9 Cs1 Al6 3_565 2_655 128.16(5)
O5 Cs1 Al6 . 2_655 26.55(5)
Cu1 Cs1 Al6 . 2_655 124.566(19)
Al3 Cs1 Al6 1_565 2_655 50.36(2)
Al4 Cs1 Al6 2 2_655 89.05(3)
Cu2 Cs1 Al6 . 2_655 89.08(2)
O1 Cs1 Al2 . . 53.11(5)
O6 Cs1 Al2 1_565 . 109.05(5)
O9 Cs1 Al2 1_565 . 79.05(5)
O8 Cs1 Al2 . . 24.97(5)
O9 Cs1 Al2 3_565 . 127.13(5)
O5 Cs1 Al2 . . 85.25(5)
Cu1 Cs1 Al2 . . 52.234(17)
Al3 Cs1 Al2 1_565 . 94.98(3)
Al4 Cs1 Al2 2 . 51.69(3)
Cu2 Cs1 Al2 . . 83.57(2)
Al6 Cs1 Al2 2_655 . 102.12(3)
O8 Cs2 O5 2_645 2_645 90.26(7)
O8 Cs2 O7 2_645 2_645 106.17(7)
O5 Cs2 O7 2_645 2_645 99.73(7)
O8 Cs2 O3 2_645 1_655 83.12(7)
O5 Cs2 O3 2_645 1_655 86.16(7)
O7 Cs2 O3 2_645 1_655 168.85(7)
O8 Cs2 O2 2_645 2_645 55.76(7)
O5 Cs2 O2 2_645 2_645 88.35(7)
O7 Cs2 O2 2_645 2_645 51.77(7)
O3 Cs2 O2 1_655 2_645 138.48(7)
O8 Cs2 O4 2_645 2_645 93.03(7)
O5 Cs2 O4 2_645 2_645 51.55(7)
O7 Cs2 O4 2_645 2_645 49.63(7)
O3 Cs2 O4 1_655 2_645 137.60(6)
O2 Cs2 O4 2_645 2_645 50.55(6)
O8 Cs2 O4 2_645 . 116.94(7)
O5 Cs2 O4 2_645 . 52.22(7)
O7 Cs2 O4 2_645 . 126.28(7)
O3 Cs2 O4 1_655 . 50.93(6)
O2 Cs2 O4 2_645 . 140.56(6)
O4 Cs2 O4 2_645 . 95.97(2)
O8 Cs2 O9 2_645 1_655 73.34(7)
O5 Cs2 O9 2_645 1_655 135.57(7)
O7 Cs2 O9 2_645 1_655 49.72(6)
O3 Cs2 O9 1_655 1_655 130.37(6)
O2 Cs2 O9 2_645 1_655 48.11(6)
O4 Cs2 O9 2_645 1_655 87.59(6)
O4 Cs2 O9 . 1_655 168.79(6)
O8 Cs2 Al4 2_645 2_645 78.69(6)
O5 Cs2 Al4 2_645 2_645 109.47(6)
O7 Cs2 Al4 2_645 2_645 29.08(5)
O3 Cs2 Al4 1_655 2_645 155.88(5)
O2 Cs2 Al4 2_645 2_645 30.46(5)
O4 Cs2 Al4 2_645 2_645 59.74(5)
O4 Cs2 Al4 . 2_645 153.00(5)
O9 Cs2 Al4 1_655 2_645 27.91(5)
O8 Cs2 O11 2_645 . 129.86(7)
O5 Cs2 O11 2_645 . 98.38(7)
O7 Cs2 O11 2_645 . 120.53(7)
O3 Cs2 O11 1_655 . 48.77(6)
O2 Cs2 O11 2_645 . 170.89(6)
O4 Cs2 O11 2_645 . 130.32(6)
O4 Cs2 O11 . . 46.47(6)
O9 Cs2 O11 1_655 . 124.05(6)
Al4 Cs2 O11 2_645 . 140.44(5)
O8 Cs2 O2 2_645 1_655 51.44(7)
O5 Cs2 O2 2_645 1_655 119.21(7)
O7 Cs2 O2 2_645 1_655 132.11(6)
O3 Cs2 O2 1_655 1_655 49.51(6)
O2 Cs2 O2 2_645 1_655 99.85(2)
O4 Cs2 O2 2_645 1_655 144.47(6)
O4 Cs2 O2 . 1_655 100.40(6)
O9 Cs2 O2 1_655 1_655 82.41(6)
Al4 Cs2 O2 2_645 1_655 106.39(5)
O11 Cs2 O2 . 1_655 82.28(6)
O8 Cs2 Al5 2_645 . 111.14(6)
O5 Cs2 Al5 2_645 . 78.26(6)
O7 Cs2 Al5 2_645 . 142.62(5)
O3 Cs2 Al5 1_655 . 29.27(5)
O2 Cs2 Al5 2_645 . 161.59(5)
O4 Cs2 Al5 2_645 . 124.55(5)
O4 Cs2 Al5 . . 28.59(5)
O9 Cs2 Al5 1_655 . 146.12(5)
Al4 Cs2 Al5 2_645 . 167.92(3)
O11 Cs2 Al5 . . 27.51(5)
O2 Cs2 Al5 1_655 . 76.38(5)
O6 Cs3 O7 . 4_565 106.87(8)
O6 Cs3 O10 . . 55.87(7)
O7 Cs3 O10 4_565 . 134.64(8)
O6 Cs3 Cu2 . . 124.79(6)
O7 Cs3 Cu2 4_565 . 119.98(6)
O10 Cs3 Cu2 . . 70.32(5)
O6 Cs3 O11 . 3_665 154.70(8)
O7 Cs3 O11 4_565 3_665 98.42(8)
O10 Cs3 O11 . 3_665 104.99(7)
Cu2 Cs3 O11 . 3_665 35.07(5)
O6 Cs3 O5 . 3_665 149.48(7)
O7 Cs3 O5 4_565 3_665 52.79(7)
O10 Cs3 O5 . 3_665 154.52(7)
Cu2 Cs3 O5 . 3_665 85.29(5)
O11 Cs3 O5 3_665 3_665 51.97(7)
O6 Cs3 O12 . 3_565 126.50(7)
O7 Cs3 O12 4_565 3_565 93.60(7)
O10 Cs3 O12 . 3_565 74.42(7)
Cu2 Cs3 O12 . 3_565 32.34(5)
O11 Cs3 O12 3_665 3_565 49.27(7)
O5 Cs3 O12 3_665 3_565 81.06(7)
O6 Cs3 Al3 . . 28.73(6)
O7 Cs3 Al3 4_565 . 118.16(6)
O10 Cs3 Al3 . . 28.74(5)
Cu2 Cs3 Al3 . . 99.05(2)
O11 Cs3 Al3 3_665 . 133.66(5)
O5 Cs3 Al3 3_665 . 170.64(5)
O12 Cs3 Al3 3_565 . 98.13(5)
O6 Cs3 Al6 . 4_565 123.58(6)
O7 Cs3 Al6 4_565 4_565 28.77(6)
O10 Cs3 Al6 . 4_565 162.62(6)
Cu2 Cs3 Al6 . 4_565 111.39(2)
O11 Cs3 Al6 3_665 4_565 79.88(5)
O5 Cs3 Al6 3_665 4_565 28.24(5)
O12 Cs3 Al6 3_565 4_565 97.79(5)
Al3 Cs3 Al6 . 4_565 144.11(3)
O6 Cs3 O11 . . 111.95(7)
O7 Cs3 O11 4_565 . 141.18(7)
O10 Cs3 O11 . . 71.71(7)
Cu2 Cs3 O11 . . 30.86(5)
O11 Cs3 O11 3_665 . 42.76(9)
O5 Cs3 O11 3_665 . 91.26(6)
O12 Cs3 O11 3_565 . 63.19(7)
Al3 Cs3 O11 . . 96.71(5)
Al6 Cs3 O11 4_565 . 119.18(5)
O6 Cs3 Al5 . 3_665 176.11(6)
O7 Cs3 Al5 4_565 3_665 71.45(6)
O10 Cs3 Al5 . 3_665 127.85(6)
Cu2 Cs3 Al5 . 3_665 58.54(2)
O11 Cs3 Al5 3_665 3_665 27.32(5)
O5 Cs3 Al5 3_665 3_665 26.91(5)
O12 Cs3 Al5 3_565 3_665 57.36(5)
Al3 Cs3 Al5 . 3_665 155.16(3)
Al6 Cs3 Al5 4_565 3_665 53.38(3)
O11 Cs3 Al5 . 3_665 69.81(5)
O6 Cs3 O7 . 2_645 49.19(7)
O7 Cs3 O7 4_565 2_645 101.70(6)
O10 Cs3 O7 . 2_645 94.81(7)
Cu2 Cs3 O7 . 2_645 133.96(4)
O11 Cs3 O7 3_665 2_645 126.49(7)
O5 Cs3 O7 3_665 2_645 107.78(6)
O12 Cs3 O7 3_565 2_645 164.69(6)
Al3 Cs3 O7 . 2_645 75.18(5)
Al6 Cs3 O7 4_565 2_645 95.42(5)
O11 Cs3 O7 . 2_645 103.42(6)
Al5 Cs3 O7 3_665 2_645 127.32(5)
O1 Cu1 O1 3_565 . 180.0
O1 Cu1 O12 3_565 3_565 94.97(11)
O1 Cu1 O12 . 3_565 85.03(11)
O1 Cu1 O12 3_565 . 85.03(11)
O1 Cu1 O12 . . 94.96(11)
O12 Cu1 O12 3_565 . 180.0
O1 Cu1 Cu2 3_565 3_565 43.06(8)
O1 Cu1 Cu2 . 3_565 136.94(8)
O12 Cu1 Cu2 3_565 3_565 138.00(8)
O12 Cu1 Cu2 . 3_565 42.00(8)
O1 Cu1 Cu2 3_565 . 136.94(8)
O1 Cu1 Cu2 . . 43.06(8)
O12 Cu1 Cu2 3_565 . 42.00(8)
O12 Cu1 Cu2 . . 138.00(8)
Cu2 Cu1 Cu2 3_565 . 180.0
O1 Cu1 Cs1 3_565 . 121.35(8)
O1 Cu1 Cs1 . . 58.65(8)
O12 Cu1 Cs1 3_565 . 94.57(10)
O12 Cu1 Cs1 . . 85.43(10)
Cu2 Cu1 Cs1 3_565 . 108.183(11)
Cu2 Cu1 Cs1 . . 71.817(11)
O1 Cu1 Cs1 3_565 3_565 58.65(8)
O1 Cu1 Cs1 . 3_565 121.35(8)
O12 Cu1 Cs1 3_565 3_565 85.43(10)
O12 Cu1 Cs1 . 3_565 94.57(10)
Cu2 Cu1 Cs1 3_565 3_565 71.817(11)
Cu2 Cu1 Cs1 . 3_565 108.183(11)
Cs1 Cu1 Cs1 . 3_565 180.0
O12 Cu2 O11 3_565 . 174.60(15)
O12 Cu2 O11 3_565 3_665 95.21(12)
O11 Cu2 O11 . 3_665 84.32(12)
O12 Cu2 O1 3_565 . 85.74(12)
O11 Cu2 O1 . . 94.67(11)
O11 Cu2 O1 3_665 . 178.83(12)
O12 Cu2 Cu1 3_565 . 42.84(8)
O11 Cu2 Cu1 . . 137.48(8)
O11 Cu2 Cu1 3_665 . 138.04(8)
O1 Cu2 Cu1 . . 42.92(8)
O12 Cu2 Cu2 3_565 3_665 136.98(9)
O11 Cu2 Cu2 . 3_665 42.30(8)
O11 Cu2 Cu2 3_665 3_665 42.02(8)
O1 Cu2 Cu2 . 3_665 136.96(8)
Cu1 Cu2 Cu2 . 3_665 177.12(3)
O12 Cu2 Cs3 3_565 . 83.98(11)
O11 Cu2 Cs3 . . 90.74(10)
O11 Cu2 Cs3 3_665 . 73.32(10)
O1 Cu2 Cs3 . . 106.14(8)
Cu1 Cu2 Cs3 . . 97.919(15)
Cu2 Cu2 Cs3 3_665 . 79.31(2)
O12 Cu2 Cs1 3_565 . 87.41(10)
O11 Cu2 Cs1 . . 97.11(10)
O11 Cu2 Cs1 3_665 . 128.39(10)
O1 Cu2 Cs1 . . 52.29(8)
Cu1 Cu2 Cs1 . . 62.336(10)
Cu2 Cu2 Cs1 3_665 . 120.21(2)
Cs3 Cu2 Cs1 . . 157.431(17)
O12 Cu2 Cs3 3_565 3_665 128.79(11)
O11 Cu2 Cs3 . 3_665 56.16(10)
O11 Cu2 Cs3 3_665 3_665 71.83(10)
O1 Cu2 Cs3 . 3_665 108.09(8)
Cu1 Cu2 Cs3 . 3_665 128.605(17)
Cu2 Cu2 Cs3 3_665 3_665 54.157(18)
Cs3 Cu2 Cs3 . 3_665 133.471(15)
Cs1 Cu2 Cs3 . 3_665 67.036(13)
O12 Cu2 Cs2 3_565 3_665 68.77(10)
O11 Cu2 Cs2 . 3_665 115.60(10)
O11 Cu2 Cs2 3_665 3_665 64.53(10)
O1 Cu2 Cs2 . 3_665 116.50(8)
Cu1 Cu2 Cs2 . 3_665 92.303(15)
Cu2 Cu2 Cs2 3_665 3_665 89.99(2)
Cs3 Cu2 Cs2 . 3_665 126.176(15)
Cs1 Cu2 Cs2 . 3_665 68.792(12)
Cs3 Cu2 Cs2 3_665 3_665 60.855(12)
O10 Al1 O1 . . 113.45(15)
O10 Al1 O4 . . 110.52(15)
O1 Al1 O4 . . 105.19(13)
O10 Al1 O2 . . 112.92(14)
O1 Al1 O2 . . 107.43(13)
O4 Al1 O2 . . 106.83(13)
O10 Al1 Cs2 . 2_655 153.85(11)
O1 Al1 Cs2 . 2_655 92.66(10)
O4 Al1 Cs2 . 2_655 60.95(9)
O2 Al1 Cs2 . 2_655 53.99(9)
O10 Al1 Cs3 . . 44.80(10)
O1 Al1 Cs3 . . 78.27(10)
O4 Al1 Cs3 . . 95.47(10)
O2 Al1 Cs3 . . 154.12(10)
Cs2 Al1 Cs3 2_655 . 151.88(3)
O8 Al2 O12 . . 114.88(16)
O8 Al2 O3 . . 107.09(14)
O12 Al2 O3 . . 110.02(14)
O8 Al2 O2 . . 113.60(14)
O12 Al2 O2 . . 103.93(15)
O3 Al2 O2 . . 107.08(13)
O8 Al2 Cs2 . 2_655 53.42(10)
O12 Al2 Cs2 . 2_655 139.23(11)
O3 Al2 Cs2 . 2_655 110.70(9)
O2 Al2 Cs2 . 2_655 61.73(9)
O8 Al2 Cs2 . 1_455 164.45(11)
O12 Al2 Cs2 . 1_455 75.59(12)
O3 Al2 Cs2 . 1_455 57.51(9)
O2 Al2 Cs2 . 1_455 72.56(9)
Cs2 Al2 Cs2 2_655 1_455 126.61(3)
O8 Al2 Cs1 . . 49.55(10)
O12 Al2 Cs1 . . 73.08(11)
O3 Al2 Cs1 . . 149.75(10)
O2 Al2 Cs1 . . 100.95(9)
Cs2 Al2 Cs1 2_655 . 72.97(2)
Cs2 Al2 Cs1 1_455 . 145.31(3)
O8 Al2 Cs3 . 3_565 70.05(11)
O12 Al2 Cs3 . 3_565 59.40(11)
O3 Al2 Cs3 . 3_565 88.97(9)
O2 Al2 Cs3 . 3_565 160.69(10)
Cs2 Al2 Cs3 2_655 3_565 123.20(3)
Cs2 Al2 Cs3 1_455 3_565 109.18(3)
Cs1 Al2 Cs3 . 3_565 66.242(19)
O10 Al3 O9 . . 110.38(15)
O10 Al3 O6 . . 109.12(15)
O9 Al3 O6 . . 111.22(15)
O10 Al3 O3 . 2_545 114.62(14)
O9 Al3 O3 . 2_545 106.77(13)
O6 Al3 O3 . 2_545 104.61(13)
O10 Al3 Cs3 . . 61.62(10)
O9 Al3 Cs3 . . 108.94(10)
O6 Al3 Cs3 . . 51.80(9)
O3 Al3 Cs3 2_545 . 142.67(9)
O10 Al3 Cs1 . 1_545 124.91(11)
O9 Al3 Cs1 . 1_545 56.39(10)
O6 Al3 Cs1 . 1_545 54.87(10)
O3 Al3 Cs1 2_545 1_545 120.40(10)
Cs3 Al3 Cs1 . 1_545 73.01(2)
O10 Al3 Cs1 . 3_565 70.96(11)
O9 Al3 Cs1 . 3_565 46.38(9)
O6 Al3 Cs1 . 3_565 102.98(10)
O3 Al3 Cs1 2_545 3_565 147.59(9)
Cs3 Al3 Cs1 . 3_565 69.29(2)
Cs1 Al3 Cs1 1_545 3_565 64.71(2)
O10 Al3 Cs2 . 2_645 162.65(11)
O9 Al3 Cs2 . 2_645 82.29(10)
O6 Al3 Cs2 . 2_645 75.39(10)
O3 Al3 Cs2 2_545 2_645 48.70(9)
Cs3 Al3 Cs2 . 2_645 126.83(3)
Cs1 Al3 Cs2 1_545 2_645 71.75(2)
Cs1 Al3 Cs2 3_565 2_645 125.20(3)
O10 Al3 Cs2 . 1_455 76.42(10)
O9 Al3 Cs2 . 1_455 51.65(10)
O6 Al3 Cs2 . 1_455 161.97(10)
O3 Al3 Cs2 2_545 1_455 87.67(9)
Cs3 Al3 Cs2 . 1_455 123.39(3)
Cs1 Al3 Cs2 1_545 1_455 107.59(3)
Cs1 Al3 Cs2 3_565 1_455 61.851(18)
Cs2 Al3 Cs2 2_645 1_455 104.59(2)
O9 Al4 O8 2 2_545 110.05(14)
O9 Al4 O7 2 . 110.81(15)
O8 Al4 O7 2_545 . 114.35(15)
O9 Al4 O2 2 . 104.34(14)
O8 Al4 O2 2_545 . 112.62(14)
O7 Al4 O2 . . 104.10(13)
O9 Al4 Cs2 2 2_655 75.69(10)
O8 Al4 Cs2 2_545 2_655 174.21(11)
O7 Al4 Cs2 . 2_655 61.80(10)
O2 Al4 Cs2 . 2_655 65.63(9)
O9 Al4 Cs1 2 2_545 56.35(10)
O8 Al4 Cs1 2_545 2_545 57.51(10)
O7 Al4 Cs1 . 2_545 114.22(10)
O2 Al4 Cs1 . 2_545 141.08(9)
Cs2 Al4 Cs1 2_655 2_545 127.53(3)
O9 Al4 Cs2 2 1_455 91.92(10)
O8 Al4 Cs2 2_545 1_455 51.38(10)
O7 Al4 Cs2 . 1_455 157.04(11)
O2 Al4 Cs2 . 1_455 71.89(9)
Cs2 Al4 Cs2 2_655 1_455 130.53(3)
Cs1 Al4 Cs2 2_545 1_455 75.24(2)
O9 Al4 Cs3 2 4_566 100.82(10)
O8 Al4 Cs3 2_545 4_566 77.33(11)
O7 Al4 Cs3 . 4_566 46.27(10)
O2 Al4 Cs3 . 4_566 147.10(9)
Cs2 Al4 Cs3 2_655 4_566 101.18(3)
Cs1 Al4 Cs3 2_545 4_566 71.34(2)
Cs2 Al4 Cs3 1_455 4_566 128.27(3)
O9 Al4 Cs1 2 4_576 40.97(9)
O8 Al4 Cs1 2_545 4_576 116.62(11)
O7 Al4 Cs1 . 4_576 71.99(10)
O2 Al4 Cs1 . 4_576 127.17(10)
Cs2 Al4 Cs1 2_655 4_576 67.07(2)
Cs1 Al4 Cs1 2_545 4_576 63.039(19)
Cs2 Al4 Cs1 1_455 4_576 128.99(3)
Cs3 Al4 Cs1 4_566 4_576 64.58(2)
O5 Al5 O11 . . 115.81(16)
O5 Al5 O4 . . 111.61(15)
O11 Al5 O4 . . 105.71(14)
O5 Al5 O3 . 1_655 109.90(14)
O11 Al5 O3 . 1_655 105.71(13)
O4 Al5 O3 . 1_655 107.62(13)
O5 Al5 Cs2 . . 168.65(11)
O11 Al5 Cs2 . . 73.09(11)
O4 Al5 Cs2 . . 70.56(9)
O3 Al5 Cs2 1_655 . 59.52(9)
O5 Al5 Cs3 . 3_665 66.35(11)
O11 Al5 Cs3 . 3_665 57.19(11)
O4 Al5 Cs3 . 3_665 152.90(10)
O3 Al5 Cs3 1_655 3_665 97.85(9)
Cs2 Al5 Cs3 . 3_665 117.15(3)
O5 Al5 Cs2 . 2_655 50.27(11)
O11 Al5 Cs2 . 2_655 141.50(10)
O4 Al5 Cs2 . 2_655 63.07(9)
O3 Al5 Cs2 1_655 2_655 112.79(9)
Cs2 Al5 Cs2 . 2_655 127.48(3)
Cs3 Al5 Cs2 3_665 2_655 115.36(3)
O5 Al5 Cs1 . . 46.63(10)
O11 Al5 Cs1 . . 79.33(11)
O4 Al5 Cs1 . . 96.94(9)
O3 Al5 Cs1 1_655 . 152.08(10)
Cs2 Al5 Cs1 . . 144.71(3)
Cs3 Al5 Cs1 3_665 . 61.189(18)
Cs2 Al5 Cs1 2_655 . 66.719(19)
O5 Al6 O6 2_645 2_655 109.42(15)
O5 Al6 O7 2_645 . 111.84(15)
O6 Al6 O7 2_655 . 112.45(15)
O5 Al6 O4 2_645 . 113.25(15)
O6 Al6 O4 2_655 . 105.24(14)
O7 Al6 O4 . . 104.44(13)
O5 Al6 Cs3 2_645 4_566 71.91(11)
O6 Al6 Cs3 2_655 4_566 95.58(10)
O7 Al6 Cs3 . 4_566 53.03(10)
O4 Al6 Cs3 . 4_566 154.57(10)
O5 Al6 Cs2 2_645 . 56.87(11)
O6 Al6 Cs2 2_655 . 87.28(10)
O7 Al6 Cs2 . . 160.21(11)
O4 Al6 Cs2 . . 70.21(9)
Cs3 Al6 Cs2 4_566 . 126.19(3)
O5 Al6 Cs2 2_645 2_655 165.87(11)
O6 Al6 Cs2 2_655 2_655 83.42(10)
O7 Al6 Cs2 . 2_655 56.05(10)
O4 Al6 Cs2 . 2_655 67.12(9)
Cs3 Al6 Cs2 4_566 2_655 101.69(3)
Cs2 Al6 Cs2 . 2_655 131.90(3)
O5 Al6 Cs1 2_645 2_645 62.18(10)
O6 Al6 Cs1 2_655 2_645 49.56(10)
O7 Al6 Cs1 . 2_645 116.81(10)
O4 Al6 Cs1 . 2_645 137.21(9)
Cs3 Al6 Cs1 4_566 2_645 67.96(2)
Cs2 Al6 Cs1 . 2_645 74.18(2)
Cs2 Al6 Cs1 2_655 2_645 127.98(3)
O5 Al6 Cs3 2_645 2_655 124.46(11)
O6 Al6 Cs3 2_655 2_655 40.41(10)
O7 Al6 Cs3 . 2_655 72.13(10)
O4 Al6 Cs3 . 2_655 119.11(10)
Cs3 Al6 Cs3 4_566 2_655 69.04(2)
Cs2 Al6 Cs3 . 2_655 127.44(3)
Cs2 Al6 Cs3 2_655 2_655 61.75(2)
Cs1 Al6 Cs3 2_645 2_655 67.31(2)
Al1 O1 Cu1 . . 112.83(14)
Al1 O1 Cu2 . . 117.89(15)
Cu1 O1 Cu2 . . 94.01(11)
Al1 O1 Cs1 . . 136.70(13)
Cu1 O1 Cs1 . . 87.80(9)
Cu2 O1 Cs1 . . 96.83(10)
Al1 O2 Al2 . . 118.18(15)
Al1 O2 Al4 . . 116.86(15)
Al2 O2 Al4 . . 124.92(15)
Al1 O2 Cs2 . 2_655 99.53(11)
Al2 O2 Cs2 . 2_655 89.21(11)
Al4 O2 Cs2 . 2_655 83.91(10)
Al1 O2 Cs2 . 1_455 110.92(11)
Al2 O2 Cs2 . 1_455 79.33(9)
Al4 O2 Cs2 . 1_455 79.83(9)
Cs2 O2 Cs2 2_655 1_455 149.41(8)
Al2 O3 Al5 . 1_455 121.89(15)
Al2 O3 Al3 . 2 116.78(14)
Al5 O3 Al3 1_455 2 117.03(14)
Al2 O3 Cs2 . 1_455 94.09(11)
Al5 O3 Cs2 1_455 1_455 91.21(10)
Al3 O3 Cs2 2 1_455 105.82(11)
Al5 O4 Al1 . . 116.38(15)
Al5 O4 Al6 . . 125.93(15)
Al1 O4 Al6 . . 117.53(15)
Al5 O4 Cs2 . 2_655 89.73(11)
Al1 O4 Cs2 . 2_655 92.24(10)
Al6 O4 Cs2 . 2_655 84.37(10)
Al5 O4 Cs2 . . 80.85(9)
Al1 O4 Cs2 . . 114.66(12)
Al6 O4 Cs2 . . 80.94(10)
Cs2 O4 Cs2 2_655 . 152.97(8)
Al5 O5 Al6 . 2_655 149.04(19)
Al5 O5 Cs2 . 2_655 104.80(13)
Al6 O5 Cs2 2_655 2_655 95.61(12)
Al5 O5 Cs1 . . 111.97(13)
Al6 O5 Cs1 2_655 . 91.27(11)
Cs2 O5 Cs1 2_655 . 88.53(7)
Al5 O5 Cs3 . 3_665 86.74(12)
Al6 O5 Cs3 2_655 3_665 79.85(11)
Cs2 O5 Cs3 2_655 3_665 162.32(10)
Cs1 O5 Cs3 . 3_665 74.59(6)
Al6 O6 Al3 2_645 . 135.61(17)
Al6 O6 Cs3 2_645 . 116.42(13)
Al3 O6 Cs3 . . 99.47(12)
Al6 O6 Cs1 2_645 1_545 104.77(12)
Al3 O6 Cs1 . 1_545 97.16(12)
Cs3 O6 Cs1 . 1_545 94.37(8)
Al4 O7 Al6 . . 129.20(18)
Al4 O7 Cs3 . 4_566 107.96(13)
Al6 O7 Cs3 . 4_566 98.20(12)
Al4 O7 Cs2 . 2_655 89.12(11)
Al6 O7 Cs2 . 2_655 96.69(12)
Cs3 O7 Cs2 4_566 2_655 141.46(10)
Al4 O7 Cs3 . 2_655 144.97(14)
Al6 O7 Cs3 . 2_655 81.82(10)
Cs3 O7 Cs3 4_566 2_655 78.30(6)
Cs2 O7 Cs3 2_655 2_655 68.94(6)
Al2 O8 Al4 . 2 148.85(19)
Al2 O8 Cs2 . 2_655 99.35(12)
Al4 O8 Cs2 2 2_655 102.11(13)
Al2 O8 Cs1 . . 105.47(12)
Al4 O8 Cs1 2 . 94.52(12)
Cs2 O8 Cs1 2_655 . 95.89(8)
Al4 O9 Al3 2_545 . 131.41(17)
Al4 O9 Cs1 2_545 1_545 95.87(12)
Al3 O9 Cs1 . 1_545 95.65(12)
Al4 O9 Cs1 2_545 3_565 117.95(12)
Al3 O9 Cs1 . 3_565 110.11(12)
Cs1 O9 Cs1 1_545 3_565 84.02(7)
Al4 O9 Cs2 2_545 1_455 76.40(10)
Al3 O9 Cs2 . 1_455 105.97(12)
Cs1 O9 Cs2 1_545 1_455 156.71(9)
Cs1 O9 Cs2 3_565 1_455 80.56(6)
Al1 O10 Al3 . . 153.5(2)
Al1 O10 Cs3 . . 112.79(13)
Al3 O10 Cs3 . . 89.63(12)
Al5 O11 Cu2 . . 123.53(16)
Al5 O11 Cu2 . 3_665 139.94(16)
Cu2 O11 Cu2 . 3_665 95.68(12)
Al5 O11 Cs3 . 3_665 95.49(13)
Cu2 O11 Cs3 . 3_665 94.14(12)
Cu2 O11 Cs3 3_665 3_665 71.61(9)
Al5 O11 Cs2 . . 79.40(11)
Cu2 O11 Cs2 . . 122.03(13)
Cu2 O11 Cs2 3_665 . 86.86(11)
Cs3 O11 Cs2 3_665 . 139.88(9)
Al5 O11 Cs3 . . 126.57(14)
Cu2 O11 Cs3 . . 58.40(8)
Cu2 O11 Cs3 3_665 . 78.83(10)
Cs3 O11 Cs3 3_665 . 137.24(9)
Cs2 O11 Cs3 . . 65.57(6)
Al2 O12 Cu2 . 3_565 136.31(17)
Al2 O12 Cu1 . . 128.46(16)
Cu2 O12 Cu1 3_565 . 95.16(12)
Al2 O12 Cs3 . 3_565 95.33(13)
Cu2 O12 Cs3 3_565 3_565 63.68(9)
Cu1 O12 Cs3 . 3_565 108.86(12)
Al2 O12 Cs2 . 1_455 77.70(11)
Cu2 O12 Cs2 3_565 1_455 83.24(11)
Cu1 O12 Cs2 . 1_455 119.18(14)
Cs3 O12 Cs2 3_565 1_455 123.44(8)

loop_
_geom_bond_atom_site_label_1
_geom_bond_atom_site_label_2
_geom_bond_site_symmetry_2
_geom_bond_distance
_geom_bond_publ_flag
Cs1 O1 . 2.966(3) y
Cs1 O6 1_565 3.043(3) y
Cs1 O9 1_565 3.089(3) y
Cs1 O8 . 3.124(3) y
Cs1 O9 3_565 3.155(3) y
Cs1 O5 . 3.420(3) y
Cs1 Cu1 . 3.4709(4) n
Cs1 Al3 1_565 3.6912(12) n
Cs1 Al4 2 3.6917(12) n
Cs1 Cu2 . 3.7233(6) n
Cs1 Al6 2_655 3.8655(12) n
Cs1 Al2 . 3.9556(12) n
Cs2 O8 2_645 3.040(3) y
Cs2 O5 2_645 3.131(3) y
Cs2 O7 2_645 3.166(3) y
Cs2 O3 1_655 3.200(3) y
Cs2 O2 2_645 3.291(3) y
Cs2 O4 2_645 3.510(3) y
Cs2 O4 . 3.546(3) y
Cs2 O9 1_655 3.581(3) y
Cs2 Al4 2_645 3.5920(12) n
Cs2 O11 . 3.614(3) y
Cs2 O2 1_655 3.674(3) y
Cs2 Al5 . 3.7126(12) n
Cs3 O6 . 2.853(3) y
Cs3 O7 4_565 2.902(3) y
Cs3 O10 . 3.150(3) y
Cs3 Cu2 . 3.1655(7) y
Cs3 O11 3_665 3.195(3) y
Cs3 O5 3_665 3.472(3) y
Cs3 O12 3_565 3.512(3) y
Cs3 Al3 . 3.5804(12) n
Cs3 Al6 4_565 3.5956(12) n
Cs3 O11 . 3.716(3) y
Cs3 Al5 3_665 3.7845(12) n
Cs3 O7 2_645 3.789(3) y
Cu1 O1 3_565 1.920(3) y
Cu1 O1 . 1.920(3) y
Cu1 O12 3_565 1.920(3) y
Cu1 O12 . 1.920(3) y
Cu1 Cu2 3_565 2.8117(5) n
Cu1 Cu2 . 2.8118(5) n
Cu1 Cs1 3_565 3.4710(4) y
Cu2 O12 3_565 1.889(3) y
Cu2 O11 . 1.906(3) y
Cu2 O11 3_665 1.917(3) y
Cu2 O1 . 1.925(3) y
Cu2 Cu2 3_665 2.8340(9) n
Cu2 Cs3 3_665 3.8373(6) n
Cu2 Cs2 3_665 3.9966(7) n
Al1 O10 . 1.704(3) y
Al1 O1 . 1.746(3) y
Al1 O4 . 1.811(3) y
Al1 O2 . 1.814(3) y
Al1 Cs2 2_655 4.0116(12) n
Al2 O8 . 1.733(3) y
Al2 O12 . 1.741(3) y
Al2 O3 . 1.805(3) y
Al2 O2 . 1.815(3) y
Al2 Cs2 2_655 3.7359(12) n
Al2 Cs2 1_455 3.7845(12) n
Al2 Cs3 3_565 4.0625(12) n
Al3 O10 . 1.722(3) y
Al3 O9 . 1.739(3) y
Al3 O6 . 1.745(3) y
Al3 O3 2_545 1.833(3) y
Al3 Cs1 1_545 3.6912(12) n
Al3 Cs1 3_565 4.0925(12) n
Al3 Cs2 2_645 4.0989(12) n
Al3 Cs2 1_455 4.3900(12) n
Al4 O9 2 1.730(3) y
Al4 O8 2_545 1.737(3) y
Al4 O7 . 1.746(3) y
Al4 O2 . 1.831(3) y
Al4 Cs2 2_655 3.5920(12) n
Al4 Cs1 2_545 3.6918(12) n
Al4 Cs2 1_455 3.8048(12) n
Al4 Cs3 4_566 3.8207(12) n
Al4 Cs1 4_576 4.2500(12) n
Al5 O5 . 1.716(3) y
Al5 O11 . 1.745(3) y
Al5 O4 . 1.799(3) y
Al5 O3 1_655 1.816(3) y
Al5 Cs3 3_665 3.7845(12) n
Al5 Cs2 2_655 3.9364(12) n
Al6 O5 2_645 1.728(3) y
Al6 O6 2_655 1.732(3) y
Al6 O7 . 1.748(3) y
Al6 O4 . 1.818(3) y
Al6 Cs3 4_566 3.5956(12) n
Al6 Cs2 2_655 3.7909(12) n
Al6 Cs1 2_645 3.8655(12) n
Al6 Cs3 2_655 3.9410(12) n
O2 Cs2 2_655 3.291(3) ?
O2 Cs2 1_455 3.674(3) ?
O3 Al5 1_455 1.816(3) ?
O3 Al3 2 1.833(3) ?
O3 Cs2 1_455 3.200(3) ?
O4 Cs2 2_655 3.510(3) ?
O5 Al6 2_655 1.728(3) ?
O5 Cs2 2_655 3.131(3) ?
O5 Cs3 3_665 3.472(3) ?
O6 Al6 2_645 1.732(3) ?
O6 Cs1 1_545 3.043(3) ?
O7 Cs3 4_566 2.902(3) ?
O7 Cs2 2_655 3.166(3) ?
O7 Cs3 2_655 3.789(3) ?
O8 Al4 2 1.737(3) ?
O8 Cs2 2_655 3.040(3) ?
O9 Al4 2_545 1.730(3) ?
O9 Cs1 1_545 3.089(3) ?
O9 Cs1 3_565 3.155(3) ?
O9 Cs2 1_455 3.581(3) ?
O11 Cu2 3_665 1.917(3) ?
O11 Cs3 3_665 3.195(3) ?
O12 Cu2 3_565 1.889(3) ?
O12 Cs3 3_565 3.512(3) ?
O12 Cs2 1_455 3.752(3) ?

_cod_database_fobs_code 2106776
